data_2014813
loop_
_publ_author_name
'Serkan Soylu'
'Murat Ta\,s'
'H\"umeyra Bat\?i'
'Nezihe \,Cal\?i\,skan'

_publ_section_title
;
 <i>N</i>^1^-(4-Bromophenyl)-<i>N</i>^2^-hydroxy-2-oxo-2-phenylacetamidine
;
_journal_issue 5
_journal_name_full 'Acta Crystallographica Section C'
_journal_page_first o343
_journal_page_last o344
_journal_paper_doi 10.1107/S0108270105009868
_journal_volume 61
_journal_year 2005
_chemical_formula_iupac 'C14 H11 Br N2 O2'
_chemical_formula_moiety 'C14 H11 Br N2 O2'
_chemical_formula_sum 'C14 H11 Br N2 O2'
_chemical_formula_weight 319.16
_chemical_name_systematic
;
N^1^-(4-Bromophenyl)-N^2^-hydroxy-2-oxo-2-phenylacetamidine
;
_space_group_IT_number 15
_symmetry_cell_setting monoclinic
_symmetry_space_group_name_Hall '-C 2yc'
_symmetry_space_group_name_H-M 'C 1 2/c 1'
_atom_sites_solution_hydrogens geom
_atom_sites_solution_primary direct
_atom_sites_solution_secondary difmap
_audit_creation_method SHELXL-97
_cell_angle_alpha 90.000(5)
_cell_angle_beta 104.008(5)
_cell_angle_gamma 90.000(5)
_cell_formula_units_Z 8
_cell_length_a 21.593(5)
_cell_length_b 13.328(5)
_cell_length_c 9.352(5)
_cell_measurement_reflns_used 8747
_cell_measurement_temperature 293(2)
_cell_measurement_theta_max 28.27
_cell_measurement_theta_min 1.81
_cell_volume 2611.4(18)
_computing_cell_refinement 'X-AREA (Stoe & Cie, 2002)'
_computing_data_collection 'X-AREA (Stoe & Cie, 2002)'
_computing_data_reduction 'X-RED32 (Stoe & Cie, 2002)'
_computing_molecular_graphics 'Ortep-3 for Windows (Farrugia, 1997)'
_computing_publication_material 'WinGX (Farrugia, 1999)'
_computing_structure_refinement 'SHELXL97 (Sheldrick, 1997)'
_computing_structure_solution 'SHELXS97 (Sheldrick, 1990)'
_diffrn_ambient_temperature 293(2)
_diffrn_detector_area_resol_mean 6.67
_diffrn_measured_fraction_theta_full 0.989
_diffrn_measured_fraction_theta_max 0.989
_diffrn_measurement_device_type 'Stoe IPDS-II'
_diffrn_measurement_method '\w scans'
_diffrn_radiation_monochromator graphite
_diffrn_radiation_source 'fine-focus sealed tube'
_diffrn_radiation_type MoK\a
_diffrn_radiation_wavelength 0.71069
_diffrn_reflns_av_R_equivalents 0.0535
_diffrn_reflns_av_sigmaI/netI 0.0588
_diffrn_reflns_limit_h_max 28
_diffrn_reflns_limit_h_min -19
_diffrn_reflns_limit_k_max 17
_diffrn_reflns_limit_k_min -17
_diffrn_reflns_limit_l_max 12
_diffrn_reflns_limit_l_min -12
_diffrn_reflns_number 8727
_diffrn_reflns_theta_full 28.29
_diffrn_reflns_theta_max 28.29
_diffrn_reflns_theta_min 1.81
_diffrn_standards_decay_% 0
_diffrn_standards_interval_count 0
_diffrn_standards_number 0
_exptl_absorpt_coefficient_mu 3.147
_exptl_absorpt_correction_T_max 0.495
_exptl_absorpt_correction_T_min 0.452
_exptl_absorpt_correction_type integration
_exptl_absorpt_process_details '(X-RED 32; Stoe & Cie, 2002)'
_exptl_crystal_colour yellow
_exptl_crystal_density_diffrn 1.624
_exptl_crystal_density_method 'not measured'
_exptl_crystal_description prism
_exptl_crystal_F_000 1280
_exptl_crystal_size_max 0.30
_exptl_crystal_size_mid 0.28
_exptl_crystal_size_min 0.26
_refine_diff_density_max 0.408
_refine_diff_density_min -0.370
_refine_ls_extinction_method none
_refine_ls_goodness_of_fit_ref 0.994
_refine_ls_hydrogen_treatment mixed
_refine_ls_matrix_type full
_refine_ls_number_parameters 234
_refine_ls_number_reflns 3210
_refine_ls_number_restraints 203
_refine_ls_restrained_S_all 1.010
_refine_ls_R_factor_all 0.0813
_refine_ls_R_factor_gt 0.0408
_refine_ls_shift/su_max 0.001
_refine_ls_shift/su_mean 0.000
_refine_ls_structure_factor_coef Fsqd
_refine_ls_weighting_details 'calc w=1/[\s^2^(Fo^2^)+(0.0384P)^2^] where P=(Fo^2^+2Fc^2^)/3'
_refine_ls_weighting_scheme calc
_refine_ls_wR_factor_gt 0.0793
_refine_ls_wR_factor_ref 0.0894
_reflns_number_gt 2023
_reflns_number_total 3210
_reflns_threshold_expression I>2\s(I)
_cod_data_source_file ga1096.cif
_cod_data_source_block I
_cod_original_sg_symbol_H-M 'C 2/c'
_cod_database_code 2014813

loop_
_symmetry_equiv_pos_as_xyz
'x, y, z'
'-x, y, -z+1/2'
'x+1/2, y+1/2, z'
'-x+1/2, y+1/2, -z+1/2'
'-x, -y, -z'
'x, -y, z-1/2'
'-x+1/2, -y+1/2, -z'
'x+1/2, -y+1/2, z-1/2'

loop_
_atom_site_label
_atom_site_fract_x
_atom_site_fract_y
_atom_site_fract_z
_atom_site_U_iso_or_equiv
_atom_site_adp_type
_atom_site_calc_flag
_atom_site_refinement_flags
_atom_site_occupancy
_atom_site_disorder_assembly
_atom_site_disorder_group
_atom_site_type_symbol
O1 0.07518(9) 0.50667(12) 0.8416(2) 0.0262(4) Uani d . 1 . . O
H1 0.094(2) 0.549(3) 0.898(4) 0.061(12) Uiso d . 1 . . H
O2 0.15096(9) 0.34321(13) 0.5191(2) 0.0304(4) Uani d . 1 . . O
N1 0.12255(10) 0.44234(14) 0.8083(2) 0.0237(4) Uani d . 1 . . N
N2 0.03559(11) 0.38690(15) 0.6179(2) 0.0248(5) Uani d . 1 A . N
H2 0.0149(15) 0.431(2) 0.636(3) 0.030 Uiso d . 1 . . H
C1 0.09702(12) 0.38486(16) 0.6992(3) 0.0216(5) Uani d . 1 . . C
C2 0.14505(12) 0.32310(16) 0.6430(3) 0.0235(5) Uani d . 1 . . C
C3 0.18155(12) 0.24376(17) 0.7359(3) 0.0253(5) Uani d . 1 . . C
C4 0.16961(13) 0.21725(17) 0.8705(3) 0.0259(5) Uani d . 1 . . C
H4 0.1394 0.2525 0.9065 0.031 Uiso calc R 1 . . H
C5 0.20254(14) 0.13868(18) 0.9508(3) 0.0307(6) Uani d . 1 . . C
H5 0.1942 0.1208 1.0404 0.037 Uiso calc R 1 . . H
C6 0.24764(14) 0.08679(19) 0.8989(3) 0.0338(6) Uani d . 1 . . C
H6 0.2700 0.0345 0.9542 0.041 Uiso calc R 1 . . H
C7 0.25990(15) 0.1120(2) 0.7651(3) 0.0397(7) Uani d . 1 . . C
H7 0.2903 0.0764 0.7303 0.048 Uiso calc R 1 . . H
C8 0.22719(15) 0.1898(2) 0.6832(3) 0.0357(6) Uani d . 1 . . C
H8 0.2354 0.2065 0.5930 0.043 Uiso calc R 1 . . H
C9 0.00317(11) 0.30735(17) 0.5329(3) 0.0240(4) Uani d DU 1 . . C
Br1A -0.10515(8) 0.06085(13) 0.2153(2) 0.0493(4) Uani d PDU 0.491(3) A 1 Br
C10A 0.0109(2) 0.2110(4) 0.5889(6) 0.0248(4) Uani d PDU 0.491(3) A 1 C
H10A 0.0396 0.1990 0.6788 0.030 Uiso calc PR 0.491(3) A 1 H
C11A -0.0238(2) 0.1321(3) 0.5127(6) 0.0254(4) Uani d PDU 0.491(3) A 1 C
H11A -0.0183 0.0675 0.5513 0.030 Uiso calc PR 0.491(3) A 1 H
C12A -0.0661(2) 0.1493(4) 0.3807(6) 0.0253(4) Uani d PDU 0.491(3) A 1 C
C13A -0.0748(3) 0.2447(4) 0.3222(7) 0.0253(4) Uani d PDU 0.491(3) A 1 C
H13A -0.1036 0.2559 0.2322 0.030 Uiso calc PR 0.491(3) A 1 H
C14A -0.0398(2) 0.3244(4) 0.3990(6) 0.0246(4) Uani d PDU 0.491(3) A 1 C
H14A -0.0455 0.3890 0.3602 0.029 Uiso calc PR 0.491(3) A 1 H
Br1B -0.11050(8) 0.04174(10) 0.26719(19) 0.0406(3) Uani d PDU 0.509(3) A 2 Br
C10B 0.0282(2) 0.2082(3) 0.5400(5) 0.0255(4) Uani d PDU 0.509(3) A 2 C
H10B 0.0656 0.1920 0.6090 0.031 Uiso calc PR 0.509(3) A 2 H
C11B -0.0037(2) 0.1362(3) 0.4436(5) 0.0256(4) Uani d PDU 0.509(3) A 2 C
H11B 0.0122 0.0711 0.4470 0.031 Uiso calc PR 0.509(3) A 2 H
C12B -0.0588(2) 0.1615(4) 0.3426(5) 0.0252(4) Uani d PDU 0.509(3) A 2 C
C13B -0.0845(3) 0.2586(4) 0.3333(7) 0.0252(4) Uani d PDU 0.509(3) A 2 C
H13B -0.1220 0.2744 0.2641 0.030 Uiso calc PR 0.509(3) A 2 H
C14B -0.0524(3) 0.3296(4) 0.4297(5) 0.0238(4) Uani d PDU 0.509(3) A 2 C
H14B -0.0686 0.3945 0.4253 0.029 Uiso calc PR 0.509(3) A 2 H

loop_
_atom_site_aniso_label
_atom_site_aniso_U_11
_atom_site_aniso_U_22
_atom_site_aniso_U_33
_atom_site_aniso_U_12
_atom_site_aniso_U_13
_atom_site_aniso_U_23
O1 0.0248(10) 0.0243(8) 0.0314(10) -0.0014(7) 0.0104(8) -0.0091(7)
O2 0.0351(11) 0.0345(9) 0.0246(10) 0.0092(8) 0.0130(9) 0.0066(7)
N1 0.0241(11) 0.0226(9) 0.0251(11) -0.0007(8) 0.0076(9) -0.0018(8)
N2 0.0205(11) 0.0234(10) 0.0301(12) 0.0003(8) 0.0054(10) -0.0075(8)
C1 0.0226(13) 0.0210(10) 0.0209(12) -0.0019(9) 0.0050(10) 0.0024(9)
C2 0.0242(13) 0.0242(11) 0.0225(13) -0.0026(9) 0.0065(11) -0.0005(9)
C3 0.0240(13) 0.0267(11) 0.0255(13) 0.0002(10) 0.0065(11) 0.0017(9)
C4 0.0287(14) 0.0263(12) 0.0230(13) -0.0019(10) 0.0067(12) -0.0007(9)
C5 0.0355(16) 0.0294(12) 0.0250(14) -0.0024(11) 0.0031(12) 0.0023(10)
C6 0.0301(15) 0.0282(12) 0.0363(16) -0.0005(11) -0.0051(13) 0.0047(11)
C7 0.0329(16) 0.0397(14) 0.0478(19) 0.0128(13) 0.0121(15) 0.0054(13)
C8 0.0360(16) 0.0405(14) 0.0349(16) 0.0112(13) 0.0168(14) 0.0072(12)
C9 0.0245(8) 0.0245(6) 0.0242(8) -0.0023(6) 0.0083(6) -0.0019(6)
Br1A 0.0458(5) 0.0455(6) 0.0542(8) -0.0139(4) 0.0074(6) -0.0279(6)
C10A 0.0253(9) 0.0246(7) 0.0254(9) -0.0022(7) 0.0081(7) -0.0017(7)
C11A 0.0259(9) 0.0249(7) 0.0264(9) -0.0028(7) 0.0086(7) -0.0016(7)
C12A 0.0259(9) 0.0256(6) 0.0255(9) -0.0035(7) 0.0082(7) -0.0026(6)
C13A 0.0254(9) 0.0263(6) 0.0250(9) -0.0027(7) 0.0077(7) -0.0022(6)
C14A 0.0249(9) 0.0254(7) 0.0245(9) -0.0025(7) 0.0080(7) -0.0014(7)
Br1B 0.0424(4) 0.0346(4) 0.0429(7) -0.0138(3) 0.0064(5) -0.0147(4)
C10B 0.0258(9) 0.0251(7) 0.0261(9) -0.0023(7) 0.0075(7) -0.0018(7)
C11B 0.0261(9) 0.0251(7) 0.0264(9) -0.0028(6) 0.0079(7) -0.0023(7)
C12B 0.0257(9) 0.0254(6) 0.0255(9) -0.0037(6) 0.0082(7) -0.0027(7)
C13B 0.0253(9) 0.0262(6) 0.0250(9) -0.0026(6) 0.0078(7) -0.0022(7)
C14B 0.0241(9) 0.0251(7) 0.0239(9) -0.0022(7) 0.0090(7) -0.0020(7)

loop_
_atom_type_symbol
_atom_type_description
_atom_type_scat_dispersion_real
_atom_type_scat_dispersion_imag
_atom_type_scat_source
C C 0.0033 0.0016 'International Tables Vol C Tables 4.2.6.8 and 6.1.1.4'
H H 0.0000 0.0000 'International Tables Vol C Tables 4.2.6.8 and 6.1.1.4'
N N 0.0061 0.0033 'International Tables Vol C Tables 4.2.6.8 and 6.1.1.4'
O O 0.0106 0.0060 'International Tables Vol C Tables 4.2.6.8 and 6.1.1.4'
Br Br -0.2901 2.4595 'International Tables Vol C Tables 4.2.6.8 and 6.1.1.4'

loop_
_geom_angle_atom_site_label_1
_geom_angle_atom_site_label_2
_geom_angle_atom_site_label_3
_geom_angle
_geom_angle_publ_flag
N1 O1 H1 107(3) yes
C1 N1 O1 109.8(2) yes
C1 N2 C9 125.9(2) yes
C1 N2 H2 115(2) ?
C9 N2 H2 117(2) ?
N1 C1 N2 127.1(2) ?
N1 C1 C2 113.6(2) ?
N2 C1 C2 118.3(2) ?
O2 C2 C3 123.5(2) ?
O2 C2 C1 116.5(2) ?
C3 C2 C1 120.0(2) yes
C4 C3 C8 119.2(2) ?
C4 C3 C2 121.8(2) ?
C8 C3 C2 118.9(2) ?
C5 C4 C3 120.0(2) ?
C5 C4 H4 120.0 ?
C3 C4 H4 120.0 ?
C6 C5 C4 120.4(3) ?
C6 C5 H5 119.8 ?
C4 C5 H5 119.8 ?
C5 C6 C7 120.3(3) ?
C5 C6 H6 119.9 ?
C7 C6 H6 119.9 ?
C8 C7 C6 120.1(3) ?
C8 C7 H7 119.9 ?
C6 C7 H7 119.9 ?
C7 C8 C3 120.0(3) ?
C7 C8 H8 120.0 ?
C3 C8 H8 120.0 ?

loop_
_geom_bond_atom_site_label_1
_geom_bond_atom_site_label_2
_geom_bond_site_symmetry_2
_geom_bond_distance
_geom_bond_publ_flag
O1 N1 . 1.426(3) yes
O1 H1 . 0.81(4) ?
O2 C2 . 1.225(3) ?
N1 C1 . 1.288(3) yes
N2 C1 . 1.360(3) yes
N2 C9 . 1.406(3) ?
N2 H2 . 0.78(3) ?
C1 C2 . 1.515(3) yes
C2 C3 . 1.471(3) ?
C3 C4 . 1.390(4) ?
C3 C8 . 1.402(4) ?
C4 C5 . 1.381(4) ?
C4 H4 . 0.9300 ?
C5 C6 . 1.375(4) ?
C5 H5 . 0.9300 ?
C6 C7 . 1.382(4) ?
C6 H6 . 0.9300 ?
C7 C8 . 1.378(4) ?
C7 H7 . 0.9300 ?
C8 H8 . 0.9300 ?

loop_
_geom_hbond_atom_site_label_D
_geom_hbond_atom_site_label_H
_geom_hbond_atom_site_label_A
_geom_hbond_site_symmetry_A
_geom_hbond_distance_DH
_geom_hbond_distance_HA
_geom_hbond_distance_DA
_geom_hbond_angle_DHA
O1 H1 O2 6_566 0.81(4) 2.05(4) 2.850(3) 171(4)
N2 H2 O1 2_556 0.78(3) 2.24(3) 2.975(3) 156(3)
N2 H2 O1 . 0.78(3) 2.28(3) 2.605(3) 106(3)
C4 H4 Cg3 2_556 0.93 2.93 3.722(4) 143

loop_
_geom_torsion_atom_site_label_1
_geom_torsion_atom_site_label_2
_geom_torsion_atom_site_label_3
_geom_torsion_atom_site_label_4
_geom_torsion
_geom_torsion_publ_flag
O1 N1 C1 N2 4.3(3) yes
O1 N1 C1 C2 172.54(18) ?
C9 N2 C1 N1 -158.6(2) yes
C9 N2 C1 C2 33.6(3) ?
N1 C1 C2 O2 -112.8(3) yes
N2 C1 C2 O2 56.6(3) yes
N1 C1 C2 C3 67.3(3) ?
N2 C1 C2 C3 -123.3(2) ?
O2 C2 C3 C4 -174.3(2) ?
C1 C2 C3 C4 5.6(4) ?
O2 C2 C3 C8 2.1(4) ?
C1 C2 C3 C8 -178.0(2) ?
C8 C3 C4 C5 0.1(4) ?
C2 C3 C4 C5 176.5(2) ?
C3 C4 C5 C6 0.6(4) ?
C4 C5 C6 C7 -0.8(4) ?
C5 C6 C7 C8 0.4(4) ?
C6 C7 C8 C3 0.3(5) ?
C4 C3 C8 C7 -0.5(4) ?
C2 C3 C8 C7 -177.0(3) ?
